data_2224223
loop_
_publ_author_name
'Hui, Zhou'

_publ_section_title
Bis(2,2'-bi-1<i>H</i>-imidazole-\k^2^<i>N</i>^3^,<i>N</i>^3'^)bis(4-methylbenzoato-\k<i>O</i>)copper(II)
_journal_coeditor_code HB5128
_journal_issue 12
_journal_name_full 'Acta Crystallographica Section E'
_journal_page_first m1498
_journal_paper_doi 10.1107/S1600536809044262
_journal_volume 65
_journal_year 2009
_chemical_formula_iupac '[Cu (C8 H7 O2)2 (C6 H6 N4)2]'
_chemical_formula_moiety 'C28 H26 Cu N8 O4'
_chemical_formula_sum 'C28 H26 Cu N8 O4'
_chemical_formula_weight 602.11
_chemical_name_systematic
;
Bis(2,2'-bi-1<i>H</i>-imidazole-\k^2^<i>N</i>^3^,<i>N</i>^3'^)bis(4-
methylbenzoato-\k<i>O</i>)copper(II)
;
_space_group_IT_number 14
_symmetry_cell_setting monoclinic
_symmetry_space_group_name_Hall '-P 2yn'
_symmetry_space_group_name_H-M 'P 1 21/n 1'
_atom_sites_solution_hydrogens geom
_atom_sites_solution_primary direct
_atom_sites_solution_secondary difmap
_audit_creation_method SHELXL-97
_cell_angle_alpha 90.00
_cell_angle_beta 93.6730(10)
_cell_angle_gamma 90.00
_cell_formula_units_Z 2
_cell_length_a 12.2839(9)
_cell_length_b 7.3150(5)
_cell_length_c 14.9755(11)
_cell_measurement_reflns_used 1035
_cell_measurement_temperature 296(2)
_cell_measurement_theta_max 22.25
_cell_measurement_theta_min 2.73
_cell_volume 1342.89(17)
_computing_cell_refinement 'SAINT (Bruker, 2001)'
_computing_data_collection 'SMART (Bruker, 2001)'
_computing_data_reduction 'SAINT (Bruker, 2001)'
_computing_molecular_graphics 'PLATON (Spek, 2009)'
_computing_publication_material 'PLATON (Spek, 2009)'
_computing_structure_refinement 'SHELXL97 (Sheldrick, 2008)'
_computing_structure_solution 'SHELXS97 (Sheldrick, 2008)'
_diffrn_ambient_temperature 296(2)
_diffrn_measured_fraction_theta_full 0.991
_diffrn_measured_fraction_theta_max 0.991
_diffrn_measurement_device_type 'Bruker SMART APEX CCD'
_diffrn_measurement_method '0.3\% wide \w exposures'
_diffrn_radiation_monochromator graphite
_diffrn_radiation_source 'fine-focus sealed tube'
_diffrn_radiation_type MoK\a
_diffrn_radiation_wavelength 0.71073
_diffrn_reflns_av_R_equivalents 0.0432
_diffrn_reflns_av_sigmaI/netI 0.0578
_diffrn_reflns_limit_h_max 15
_diffrn_reflns_limit_h_min -13
_diffrn_reflns_limit_k_max 9
_diffrn_reflns_limit_k_min -8
_diffrn_reflns_limit_l_max 10
_diffrn_reflns_limit_l_min -18
_diffrn_reflns_number 6459
_diffrn_reflns_theta_full 26.00
_diffrn_reflns_theta_max 26.00
_diffrn_reflns_theta_min 2.08
_exptl_absorpt_coefficient_mu 0.865
_exptl_absorpt_correction_T_max 0.881
_exptl_absorpt_correction_T_min 0.813
_exptl_absorpt_correction_type multi-scan
_exptl_absorpt_process_details '(SADABS; Bruker, 2001)'
_exptl_crystal_colour blue
_exptl_crystal_density_diffrn 1.489
_exptl_crystal_density_method 'not measured'
_exptl_crystal_description block
_exptl_crystal_F_000 622
_exptl_crystal_size_max 0.25
_exptl_crystal_size_mid 0.18
_exptl_crystal_size_min 0.15
_refine_diff_density_max 0.262
_refine_diff_density_min -0.290
_refine_ls_extinction_method none
_refine_ls_goodness_of_fit_ref 1.020
_refine_ls_hydrogen_treatment mixed
_refine_ls_matrix_type full
_refine_ls_number_parameters 196
_refine_ls_number_reflns 2611
_refine_ls_number_restraints 2
_refine_ls_restrained_S_all 1.019
_refine_ls_R_factor_all 0.0740
_refine_ls_R_factor_gt 0.0446
_refine_ls_shift/su_max 0.000
_refine_ls_shift/su_mean 0.000
_refine_ls_structure_factor_coef Fsqd
_refine_ls_weighting_details 'calc w=1/[\s^2^(Fo^2^)+(0.0405P)^2^+0.3050P] where P=(Fo^2^+2Fc^2^)/3'
_refine_ls_weighting_scheme calc
_refine_ls_wR_factor_gt 0.0936
_refine_ls_wR_factor_ref 0.1040
_reflns_number_gt 1807
_reflns_number_total 2611
_reflns_threshold_expression I>2\s(I)
_cod_data_source_file hb5128.cif
_cod_data_source_block I
_cod_depositor_comments
;
The following automatic conversions were performed:
'_symmetry_cell_setting' value 'Monoclinic' changed to 'monoclinic'
according to '/home/saulius/struct/CIF-dictionaries/cif_core.dic'
dictionary named 'cif_core.dic' version 2.4.1 from 2010-06-29.

Automatic conversion script
Id: cif_fix_enum 1527 2010-12-29 10:47:43Z saulius 

The following automatic conversions were performed:

'_symmetry_cell_setting' value 'Monoclinic' changed to 'monoclinic'
according to /home/saulius/struct/CIF-dictionaries/cif_core.dic
dictionary named 'cif_core.dic' version 2.4.1 from 2010-06-29.

Automatic conversion script
Id: cif_fix_values 1715 2011-07-08 13:25:40Z adriana 
;
_cod_original_sg_symbol_H-M 'P 21/n'
_cod_database_code 2224223
_cod_database_fobs_code 2224223

loop_
_symmetry_equiv_pos_as_xyz
'x, y, z'
'-x+1/2, y+1/2, -z+1/2'
'-x, -y, -z'
'x-1/2, -y-1/2, z-1/2'

loop_
_atom_site_type_symbol
_atom_site_label
_atom_site_fract_x
_atom_site_fract_y
_atom_site_fract_z
_atom_site_U_iso_or_equiv
_atom_site_adp_type
_atom_site_calc_flag
_atom_site_refinement_flags
_atom_site_occupancy
_atom_site_disorder_assembly
_atom_site_disorder_group
Cu Cu1 1.0000 1.0000 0.0000 0.03766(19) Uani d S 1 . .
N N1 0.89630(18) 0.7883(3) 0.01223(16) 0.0349(6) Uani d . 1 . .
N N2 0.8736(2) 0.5161(3) 0.07173(18) 0.0397(6) Uani d D 1 . .
H H2A 0.895(3) 0.410(3) 0.096(2) 0.067(11) Uiso d D 1 . .
N N3 1.09622(18) 0.8469(3) 0.08419(16) 0.0347(6) Uani d . 1 . .
N N4 1.1064(2) 0.5980(4) 0.16805(17) 0.0408(6) Uani d D 1 . .
H H4A 1.087(2) 0.494(3) 0.193(2) 0.053(10) Uiso d D 1 . .
C C9 0.7954(2) 0.7212(4) -0.0174(2) 0.0417(8) Uani d . 1 . .
H H9 0.7454 0.7807 -0.0565 0.050 Uiso calc R 1 . .
C C10 0.7809(2) 0.5549(4) 0.0195(2) 0.0450(8) Uani d . 1 . .
H H10 0.7195 0.4809 0.0110 0.054 Uiso calc R 1 . .
C C11 0.9395(2) 0.6593(4) 0.06569(19) 0.0333(7) Uani d . 1 . .
C C12 1.0464(2) 0.6939(4) 0.10720(19) 0.0342(7) Uani d . 1 . .
C C13 1.2008(2) 0.6939(4) 0.1851(2) 0.0478(8) Uani d . 1 . .
H H13 1.2587 0.6610 0.2249 0.057 Uiso calc R 1 . .
C C14 1.1944(2) 0.8452(4) 0.1337(2) 0.0420(8) Uani d . 1 . .
H H14 1.2481 0.9346 0.1320 0.050 Uiso calc R 1 . .
O O1 1.05155(19) 1.2894(3) 0.24540(17) 0.0673(8) Uani d . 1 . .
O O2 0.93115(18) 1.1925(3) 0.13825(16) 0.0527(6) Uani d . 1 . .
C C1 0.9823(3) 1.1777(4) 0.2138(2) 0.0444(8) Uani d . 1 . .
C C2 0.9573(2) 1.0140(4) 0.2697(2) 0.0379(7) Uani d . 1 . .
C C3 0.8761(2) 0.8939(4) 0.2408(2) 0.0415(8) Uani d . 1 . .
H H3 0.8384 0.9127 0.1857 0.050 Uiso calc R 1 . .
C C4 0.8499(3) 0.7468(5) 0.2923(2) 0.0500(9) Uani d . 1 . .
H H4 0.7947 0.6676 0.2715 0.060 Uiso calc R 1 . .
C C5 0.9039(3) 0.7145(5) 0.3741(2) 0.0506(9) Uani d . 1 . .
C C6 0.9860(3) 0.8328(5) 0.4026(2) 0.0566(10) Uani d . 1 . .
H H6 1.0242 0.8122 0.4573 0.068 Uiso calc R 1 . .
C C7 1.0128(3) 0.9816(4) 0.3515(2) 0.0507(9) Uani d . 1 . .
H H7 1.0683 1.0602 0.3722 0.061 Uiso calc R 1 . .
C C8 0.8718(3) 0.5549(6) 0.4308(3) 0.0838(14) Uani d . 1 . .
H H8A 0.8992 0.4436 0.4067 0.126 Uiso calc R 1 . .
H H8B 0.7937 0.5485 0.4307 0.126 Uiso calc R 1 . .
H H8C 0.9021 0.5710 0.4910 0.126 Uiso calc R 1 . .

loop_
_atom_site_aniso_label
_atom_site_aniso_U_11
_atom_site_aniso_U_22
_atom_site_aniso_U_33
_atom_site_aniso_U_12
_atom_site_aniso_U_13
_atom_site_aniso_U_23
Cu1 0.0373(3) 0.0273(3) 0.0474(4) -0.0028(2) -0.0042(2) 0.0112(2)
N1 0.0373(13) 0.0266(13) 0.0404(15) 0.0007(11) -0.0007(11) 0.0035(11)
N2 0.0399(14) 0.0276(15) 0.0512(16) -0.0012(12) -0.0003(13) 0.0073(12)
N3 0.0383(13) 0.0242(13) 0.0411(15) -0.0033(11) -0.0010(12) 0.0036(11)
N4 0.0411(15) 0.0313(15) 0.0488(17) -0.0016(12) -0.0071(13) 0.0134(13)
C9 0.0405(17) 0.0315(17) 0.052(2) 0.0030(14) -0.0065(15) 0.0054(14)
C10 0.0370(17) 0.0360(18) 0.061(2) -0.0050(14) -0.0052(16) 0.0028(16)
C11 0.0381(16) 0.0254(16) 0.0364(17) -0.0013(13) 0.0039(14) 0.0040(13)
C12 0.0375(16) 0.0270(16) 0.0378(18) 0.0013(13) 0.0007(14) 0.0005(13)
C13 0.0412(18) 0.046(2) 0.054(2) -0.0018(15) -0.0124(16) 0.0117(17)
C14 0.0429(18) 0.0359(18) 0.046(2) -0.0071(14) -0.0050(16) 0.0042(15)
O1 0.0665(16) 0.0519(16) 0.0802(19) -0.0196(13) -0.0211(14) 0.0323(14)
O2 0.0590(14) 0.0433(14) 0.0549(15) -0.0006(11) -0.0050(12) 0.0187(11)
C1 0.0415(18) 0.0378(19) 0.054(2) 0.0051(15) 0.0002(17) 0.0120(16)
C2 0.0374(16) 0.0327(17) 0.0437(19) 0.0052(14) 0.0023(14) 0.0073(14)
C3 0.0453(18) 0.0395(19) 0.0392(19) 0.0028(15) -0.0010(15) 0.0092(15)
C4 0.0507(19) 0.0427(19) 0.056(2) -0.0127(16) -0.0030(17) 0.0077(17)
C5 0.0470(19) 0.044(2) 0.060(2) -0.0069(16) 0.0045(17) 0.0199(17)
C6 0.057(2) 0.058(2) 0.053(2) -0.0043(18) -0.0108(18) 0.0261(18)
C7 0.0451(18) 0.050(2) 0.055(2) -0.0119(16) -0.0118(16) 0.0160(17)
C8 0.085(3) 0.078(3) 0.086(3) -0.029(2) -0.010(2) 0.045(3)

loop_
_atom_type_symbol
_atom_type_description
_atom_type_scat_dispersion_real
_atom_type_scat_dispersion_imag
_atom_type_scat_source
C C 0.0033 0.0016 'International Tables Vol C Tables 4.2.6.8 and 6.1.1.4'
H H 0.0000 0.0000 'International Tables Vol C Tables 4.2.6.8 and 6.1.1.4'
N N 0.0061 0.0033 'International Tables Vol C Tables 4.2.6.8 and 6.1.1.4'
O O 0.0106 0.0060 'International Tables Vol C Tables 4.2.6.8 and 6.1.1.4'
Cu Cu 0.3201 1.2651 'International Tables Vol C Tables 4.2.6.8 and 6.1.1.4'

loop_
_geom_angle_atom_site_label_1
_geom_angle_atom_site_label_2
_geom_angle_atom_site_label_3
_geom_angle_site_symmetry_1
_geom_angle_site_symmetry_3
_geom_angle
_geom_angle_publ_flag
N3 Cu1 N3 3_775 . 180.0 ?
N3 Cu1 N1 3_775 3_775 82.25(9) ?
N3 Cu1 N1 . 3_775 97.75(9) ?
N3 Cu1 N1 3_775 . 97.75(9) ?
N3 Cu1 N1 . . 82.25(9) ?
N1 Cu1 N1 3_775 . 180.0 ?
C11 N1 C9 . . 104.9(2) ?
C11 N1 Cu1 . . 111.68(18) ?
C9 N1 Cu1 . . 143.3(2) ?
C11 N2 C10 . . 106.6(3) ?
C11 N2 H2A . . 123(2) ?
C10 N2 H2A . . 129(2) ?
C12 N3 C14 . . 104.7(2) ?
C12 N3 Cu1 . . 111.65(18) ?
C14 N3 Cu1 . . 143.40(19) ?
C12 N4 C13 . . 106.5(2) ?
C12 N4 H4A . . 126(2) ?
C13 N4 H4A . . 128(2) ?
C10 C9 N1 . . 109.2(3) ?
C10 C9 H9 . . 125.4 ?
N1 C9 H9 . . 125.4 ?
C9 C10 N2 . . 107.0(3) ?
C9 C10 H10 . . 126.5 ?
N2 C10 H10 . . 126.5 ?
N1 C11 N2 . . 112.3(3) ?
N1 C11 C12 . . 117.1(2) ?
N2 C11 C12 . . 130.6(3) ?
N3 C12 N4 . . 112.1(2) ?
N3 C12 C11 . . 117.2(3) ?
N4 C12 C11 . . 130.7(3) ?
C14 C13 N4 . . 107.3(3) ?
C14 C13 H13 . . 126.3 ?
N4 C13 H13 . . 126.3 ?
C13 C14 N3 . . 109.4(3) ?
C13 C14 H14 . . 125.3 ?
N3 C14 H14 . . 125.3 ?
O1 C1 O2 . . 124.8(3) ?
O1 C1 C2 . . 117.9(3) ?
O2 C1 C2 . . 117.3(3) ?
C3 C2 C7 . . 118.3(3) ?
C3 C2 C1 . . 120.1(3) ?
C7 C2 C1 . . 121.5(3) ?
C4 C3 C2 . . 120.9(3) ?
C4 C3 H3 . . 119.5 ?
C2 C3 H3 . . 119.5 ?
C3 C4 C5 . . 121.2(3) ?
C3 C4 H4 . . 119.4 ?
C5 C4 H4 . . 119.4 ?
C4 C5 C6 . . 118.0(3) ?
C4 C5 C8 . . 120.3(3) ?
C6 C5 C8 . . 121.6(3) ?
C5 C6 C7 . . 121.3(3) ?
C5 C6 H6 . . 119.4 ?
C7 C6 H6 . . 119.4 ?
C6 C7 C2 . . 120.2(3) ?
C6 C7 H7 . . 119.9 ?
C2 C7 H7 . . 119.9 ?
C5 C8 H8A . . 109.5 ?
C5 C8 H8B . . 109.5 ?
H8A C8 H8B . . 109.5 ?
C5 C8 H8C . . 109.5 ?
H8A C8 H8C . . 109.5 ?
H8B C8 H8C . . 109.5 ?

loop_
_geom_bond_atom_site_label_1
_geom_bond_atom_site_label_2
_geom_bond_site_symmetry_2
_geom_bond_distance
_geom_bond_publ_flag
Cu1 N3 3_775 2.012(2) ?
Cu1 N3 . 2.012(2) y
Cu1 N1 3_775 2.021(2) ?
Cu1 N1 . 2.021(2) y
Cu1 O2 . 2.685(2) y
Cu1 O2 3_775 2.685(2) ?
N1 C11 . 1.326(3) ?
N1 C9 . 1.380(3) ?
N2 C11 . 1.331(3) ?
N2 C10 . 1.370(4) ?
N2 H2A . 0.894(10) ?
N3 C12 . 1.332(3) ?
N3 C14 . 1.375(4) ?
N4 C12 . 1.334(3) ?
N4 C13 . 1.365(4) ?
N4 H4A . 0.890(10) ?
C9 C10 . 1.353(4) ?
C9 H9 . 0.9300 ?
C10 H10 . 0.9300 ?
C11 C12 . 1.439(4) ?
C13 C14 . 1.347(4) ?
C13 H13 . 0.9300 ?
C14 H14 . 0.9300 ?
O1 C1 . 1.251(4) ?
O2 C1 . 1.263(4) ?
C1 C2 . 1.504(4) ?
C2 C3 . 1.378(4) ?
C2 C7 . 1.384(4) ?
C3 C4 . 1.374(4) ?
C3 H3 . 0.9300 ?
C4 C5 . 1.375(4) ?
C4 H4 . 0.9300 ?
C5 C6 . 1.376(5) ?
C5 C8 . 1.510(4) ?
C6 C7 . 1.382(4) ?
C6 H6 . 0.9300 ?
C7 H7 . 0.9300 ?
C8 H8A . 0.9600 ?
C8 H8B . 0.9600 ?
C8 H8C . 0.9600 ?

loop_
_geom_hbond_atom_site_label_D
_geom_hbond_atom_site_label_H
_geom_hbond_atom_site_label_A
_geom_hbond_site_symmetry_A
_geom_hbond_distance_DH
_geom_hbond_distance_HA
_geom_hbond_distance_DA
_geom_hbond_angle_DHA
N4 H4A O1 1_545 0.890(10) 1.755(11) 2.644(3) 178(3)
N2 H2A O2 1_545 0.894(10) 1.755(11) 2.647(3) 176(3)
